data_1536236
loop_
_publ_author_name
'Oeckler, O.'
'Jardin, C.'
'Mattausch, H.J.'
'Bauer, J.'
'Simon, A.'
'Halet, J.F.'
'Saillard, J.Y.'

_publ_section_title
;
 Synthesis, characterization, structural and theoretical analysis of a new
 rare-earth boride carbide: Lu3 B C3
;
_journal_name_full 'Zeitschrift fuer Anorganische und Allgemeine Chemie'
_journal_page_first 1389
_journal_page_last 1394
_journal_volume 627
_journal_year 2001
_chemical_formula_sum 'C3 B Lu3'
_chemical_name_systematic 'Lu3 B C3'
_space_group_IT_number 63
_symmetry_space_group_name_Hall '-C 2c 2'
_symmetry_space_group_name_H-M 'C m c m'
_cell_angle_alpha 90
_cell_angle_beta 90
_cell_angle_gamma 90
_cell_formula_units_Z 4
_cell_length_a 4.978
_cell_length_b 5.0095
_cell_length_c 15.67
_cell_volume 390.767
_citation_journal_id_ASTM ZAACAB
_cod_data_source_file Oeckler_ZAACAB_2001_55.cif
_cod_data_source_block C3B1Lu3
_cod_original_cell_volume 390.7674
_cod_original_formula_sum 'C3 B1 Lu3'
_cod_database_code 1536236

loop_
_symmetry_equiv_pos_as_xyz
x,y,z
-x,-y,z+1/2
x,-y,-z
-x,y,-z+1/2
-x,-y,-z
x,y,-z-1/2
-x,y,z
x,-y,z-1/2
x+1/2,y+1/2,z
-x+1/2,-y+1/2,z+1/2
x+1/2,-y+1/2,-z
-x+1/2,y+1/2,-z+1/2
-x+1/2,-y+1/2,-z
x+1/2,y+1/2,-z-1/2
-x+1/2,y+1/2,z
x+1/2,-y+1/2,z-1/2

loop_
_atom_site_label
_atom_site_type_symbol
_atom_site_fract_x
_atom_site_fract_y
_atom_site_fract_z
_atom_site_occupancy
_atom_site_U_iso_or_equiv
C1 C 0 0.595 0.25 1 0.0
Lu2 Lu 0 0.58557 0.39606 1 0.0
C2 C 0 0.0959 0.4129 1 0.0
B1 B 0 0 0.5 1 0.0
Lu1 Lu 0 0.09165 0.25 1 0.0
